data_4111187
loop_
_publ_author_name
'Cui-Hua Zhao'
'Atsushi Wakamiya'
'Yuko Inukai'
'Shigehiro Yamaguchi'

_publ_contact_author_address
;
    Department of Chemistry, Graduate School of Science, Nagoya University
    and SORST, Japan Science and Technology
    Furo, Chikusa, Nagoya 464-8602, Japan
;
_publ_contact_author_email ' yamaguchi@chem.nagoya-u.ac.jp'
_publ_contact_author_fax ' +81-52-789-2291 '
_publ_contact_author_name ' Shigehiro Yamaguchi '
_publ_contact_author_phone ' +81-52-789-5947 '
_publ_section_title
;
 Highly Emissive Organic Solids Containing 2,5-Diboryl-1,4-phenylene Unit
;
_journal_name_full 'Journal of the American Chemical Society'
_journal_page_first 15934
_journal_page_last 15935
_journal_paper_doi 10.1021/ja0637550
_journal_volume 128
_journal_year 2006
_chemical_formula_sum 'C83 H75 B2 Cl3 N2'
_chemical_formula_weight 1228.42
_chemical_melting_point_gt 573
_chemical_name_systematic
; 
 ? 
;
_space_group_IT_number 15
_symmetry_cell_setting monoclinic
_symmetry_space_group_name_Hall '-C 2yc'
_symmetry_space_group_name_H-M 'C 1 2/c 1'
_atom_sites_solution_hydrogens geom
_atom_sites_solution_primary direct
_atom_sites_solution_secondary difmap
_audit_creation_method SHELXL-97
_cell_angle_alpha 90.0000
_cell_angle_beta 113.2470(5)
_cell_angle_gamma 90.0000
_cell_formula_units_Z 4
_cell_length_a 38.958(6)
_cell_length_b 10.1794(14)
_cell_length_c 18.833(3)
_cell_measurement_reflns_used 6938
_cell_measurement_temperature 100(2)
_cell_measurement_theta_max 27.4835
_cell_measurement_theta_min 3.0494
_cell_volume 6862.2(18)
_computing_structure_refinement 'SHELXL-97 (Sheldrick, 1997)'
_computing_structure_solution 'SHELXS-97 (Sheldrick, 1990)'
_diffrn_ambient_temperature 100(2)
_diffrn_measured_fraction_theta_full 0.998
_diffrn_measured_fraction_theta_max 0.998
_diffrn_radiation_monochromator graphite
_diffrn_radiation_source 'fine-focus sealed tube'
_diffrn_radiation_type MoK\a
_diffrn_radiation_wavelength 0.71070
_diffrn_reflns_av_R_equivalents 0.0345
_diffrn_reflns_av_sigmaI/netI 0.0308
_diffrn_reflns_limit_h_max 45
_diffrn_reflns_limit_h_min -46
_diffrn_reflns_limit_k_max 12
_diffrn_reflns_limit_k_min -11
_diffrn_reflns_limit_l_max 22
_diffrn_reflns_limit_l_min -21
_diffrn_reflns_number 22531
_diffrn_reflns_theta_full 25.00
_diffrn_reflns_theta_max 25.00
_diffrn_reflns_theta_min 3.05
_exptl_absorpt_coefficient_mu 0.180
_exptl_absorpt_correction_T_max 0.9911
_exptl_absorpt_correction_T_min 0.9649
_exptl_absorpt_correction_type empirical
_exptl_crystal_colour orange
_exptl_crystal_density_diffrn 1.189
_exptl_crystal_description plate
_exptl_crystal_F_000 2592
_exptl_crystal_size_max 0.20
_exptl_crystal_size_mid 0.20
_exptl_crystal_size_min 0.05
_refine_diff_density_max 0.656
_refine_diff_density_min -0.829
_refine_diff_density_rms 0.052
_refine_ls_extinction_coef none
_refine_ls_extinction_method none
_refine_ls_goodness_of_fit_ref 1.119
_refine_ls_hydrogen_treatment none
_refine_ls_matrix_type full
_refine_ls_number_parameters 417
_refine_ls_number_reflns 6033
_refine_ls_number_restraints 0
_refine_ls_restrained_S_all 1.119
_refine_ls_R_factor_all 0.0747
_refine_ls_R_factor_gt 0.0614
_refine_ls_shift/su_max 0.000
_refine_ls_shift/su_mean 0.000
_refine_ls_structure_factor_coef Fsqd
_refine_ls_weighting_details 'calc w=1/[\s^2^(Fo^2^)+(0.0750P)^2^+8.4054P] where P=(Fo^2^+2Fc^2^)/3'
_refine_ls_weighting_scheme calc
_refine_ls_wR_factor_gt 0.1496
_refine_ls_wR_factor_ref 0.1600
_reflns_number_gt 4981
_reflns_number_total 6033
_reflns_threshold_expression >2sigma(I)
_cod_data_source_file ja0637550si20060529_012258.cif
_cod_data_source_block zch-129
_cod_original_cell_volume 6862.2(17)
_cod_database_code 4111187

loop_
_symmetry_equiv_pos_as_xyz
'x, y, z'
'-x, y, -z+1/2'
'x+1/2, y+1/2, z'
'-x+1/2, y+1/2, -z+1/2'
'-x, -y, -z'
'x, -y, z-1/2'
'-x+1/2, -y+1/2, -z'
'x+1/2, -y+1/2, z-1/2'

loop_
_atom_site_label
_atom_site_type_symbol
_atom_site_fract_x
_atom_site_fract_y
_atom_site_fract_z
_atom_site_U_iso_or_equiv
_atom_site_adp_type
_atom_site_occupancy
_atom_site_symmetry_multiplicity
_atom_site_calc_flag
_atom_site_refinement_flags
C1 C 0.00140(6) -0.1337(2) 0.51017(12) 0.0222(5) Uani 1 1 d .
H1 H 0.0026 -0.2260 0.5181 0.027 Uiso 1 1 calc R
C2 C 0.03322(6) -0.0588(2) 0.55035(12) 0.0210(5) Uani 1 1 d .
C3 C 0.03219(6) 0.0791(2) 0.54120(12) 0.0205(4) Uani 1 1 d .
C4 C 0.06633(6) -0.1253(2) 0.60133(13) 0.0246(5) Uani 1 1 d .
C5 C 0.09230(6) -0.1874(2) 0.64477(13) 0.0273(5) Uani 1 1 d .
C6 C 0.12245(6) -0.2548(2) 0.70421(13) 0.0252(5) Uani 1 1 d .
C7 C 0.13618(6) -0.3751(2) 0.69116(13) 0.0263(5) Uani 1 1 d .
H2 H 0.1261 -0.4131 0.6410 0.032 Uiso 1 1 calc R
C8 C 0.16430(6) -0.4397(2) 0.75033(13) 0.0262(5) Uani 1 1 d .
H3 H 0.1733 -0.5217 0.7405 0.031 Uiso 1 1 calc R
C9 C 0.17964(6) -0.3856(2) 0.82434(12) 0.0244(5) Uani 1 1 d .
C10 C 0.16581(6) -0.2655(2) 0.83749(13) 0.0297(5) Uani 1 1 d .
H4 H 0.1759 -0.2275 0.8876 0.036 Uiso 1 1 calc R
C11 C 0.13771(6) -0.2016(2) 0.77865(14) 0.0301(5) Uani 1 1 d .
H5 H 0.1286 -0.1202 0.7887 0.036 Uiso 1 1 calc R
N1 N 0.20855(5) -0.4500(2) 0.88509(11) 0.0298(5) Uani 1 1 d .
C12 C 0.21008(6) -0.4412(2) 0.96181(13) 0.0269(5) Uani 1 1 d .
C13 C 0.17809(7) -0.4602(2) 0.97590(14) 0.0314(5) Uani 1 1 d .
H6 H 0.1552 -0.4812 0.9344 0.038 Uiso 1 1 calc R
C14 C 0.17947(7) -0.4486(2) 1.05044(15) 0.0355(6) Uani 1 1 d .
H7 H 0.1574 -0.4606 1.0597 0.043 Uiso 1 1 calc R
C15 C 0.21291(7) -0.4197(2) 1.11124(14) 0.0356(6) Uani 1 1 d .
H8 H 0.2139 -0.4116 1.1622 0.043 Uiso 1 1 calc R
C16 C 0.24486(7) -0.4028(2) 1.09733(14) 0.0337(6) Uani 1 1 d .
H9 H 0.2679 -0.3841 1.1391 0.040 Uiso 1 1 calc R
C17 C 0.24358(7) -0.4128(2) 1.02287(13) 0.0289(5) Uani 1 1 d .
H10 H 0.2656 -0.4002 1.0137 0.035 Uiso 1 1 calc R
C18 C 0.23509(6) -0.5294(2) 0.87074(12) 0.0253(5) Uani 1 1 d .
C19 C 0.25282(7) -0.4848(2) 0.82443(13) 0.0318(5) Uani 1 1 d .
H11 H 0.2472 -0.4002 0.8014 0.038 Uiso 1 1 calc R
C20 C 0.27889(7) -0.5645(3) 0.81191(15) 0.0428(7) Uani 1 1 d .
H12 H 0.2910 -0.5343 0.7800 0.051 Uiso 1 1 calc R
C21 C 0.28721(7) -0.6875(3) 0.84564(16) 0.0454(7) Uani 1 1 d .
H13 H 0.3049 -0.7419 0.8367 0.054 Uiso 1 1 calc R
C22 C 0.26972(7) -0.7309(3) 0.89219(15) 0.0412(7) Uani 1 1 d .
H14 H 0.2756 -0.8149 0.9158 0.049 Uiso 1 1 calc R
C23 C 0.24379(7) -0.6533(2) 0.90460(14) 0.0310(5) Uani 1 1 d .
H15 H 0.2317 -0.6842 0.9365 0.037 Uiso 1 1 calc R
B1 B 0.06536(6) 0.1752(2) 0.58546(15) 0.0215(5) Uani 1 1 d .
C24 C 0.06910(6) 0.2954(2) 0.53595(13) 0.0261(5) Uani 1 1 d .
C25 C 0.07839(6) 0.2772(2) 0.47176(14) 0.0321(6) Uani 1 1 d .
C26 C 0.08128(7) 0.3855(3) 0.42906(17) 0.0485(8) Uani 1 1 d .
H16 H 0.0884 0.3718 0.3869 0.058 Uiso 1 1 calc R
C27 C 0.07413(8) 0.5110(3) 0.4459(2) 0.0574(10) Uani 1 1 d .
C28 C 0.06345(8) 0.5285(3) 0.5068(2) 0.0542(9) Uani 1 1 d .
H17 H 0.0575 0.6146 0.5178 0.065 Uiso 1 1 calc R
C29 C 0.06101(6) 0.4244(2) 0.55287(16) 0.0369(6) Uani 1 1 d .
C30 C 0.08587(8) 0.1417(3) 0.44826(16) 0.0427(7) Uani 1 1 d .
H18 H 0.0964 0.0859 0.4942 0.064 Uiso 1 1 calc R
H19 H 0.1036 0.1482 0.4233 0.064 Uiso 1 1 calc R
H20 H 0.0624 0.1033 0.4121 0.064 Uiso 1 1 calc R
C31 C 0.07813(11) 0.6281(4) 0.4003(2) 0.0967(17) Uani 1 1 d .
H21 H 0.0560 0.6843 0.3865 0.145 Uiso 1 1 calc R
H22 H 0.0805 0.5977 0.3531 0.145 Uiso 1 1 calc R
H23 H 0.1004 0.6783 0.4317 0.145 Uiso 1 1 calc R
C32 C 0.04867(8) 0.4504(3) 0.6176(2) 0.0526(8) Uani 1 1 d .
H24 H 0.0472 0.5454 0.6244 0.079 Uiso 1 1 calc R
H25 H 0.0667 0.4118 0.6655 0.079 Uiso 1 1 calc R
H26 H 0.0240 0.4110 0.6053 0.079 Uiso 1 1 calc R
C33 C 0.09105(6) 0.1582(2) 0.67340(12) 0.0224(5) Uani 1 1 d .
C34 C 0.07578(6) 0.1348(2) 0.72857(14) 0.0294(5) Uani 1 1 d .
C35 C 0.09892(7) 0.1243(2) 0.80704(14) 0.0343(6) Uani 1 1 d .
H27 H 0.0879 0.1084 0.8431 0.041 Uiso 1 1 calc R
C36 C 0.13734(7) 0.1363(2) 0.83379(14) 0.0343(6) Uani 1 1 d .
C37 C 0.15254(6) 0.1590(2) 0.77990(14) 0.0321(6) Uani 1 1 d .
H28 H 0.1789 0.1672 0.7971 0.039 Uiso 1 1 calc R
C38 C 0.13052(6) 0.1704(2) 0.70116(14) 0.0280(5) Uani 1 1 d .
C39 C 0.03406(7) 0.1258(3) 0.70717(15) 0.0428(7) Uani 1 1 d .
H29 H 0.0215 0.1996 0.6735 0.064 Uiso 1 1 calc R
H30 H 0.0290 0.1291 0.7542 0.064 Uiso 1 1 calc R
H31 H 0.0246 0.0429 0.6800 0.064 Uiso 1 1 calc R
C40 C 0.16165(8) 0.1258(3) 0.91886(15) 0.0502(8) Uani 1 1 d .
H32 H 0.1645 0.2128 0.9427 0.075 Uiso 1 1 calc R
H33 H 0.1863 0.0916 0.9255 0.075 Uiso 1 1 calc R
H34 H 0.1500 0.0661 0.9436 0.075 Uiso 1 1 calc R
C41 C 0.15012(7) 0.1908(3) 0.64717(17) 0.0493(8) Uani 1 1 d .
H35 H 0.1768 0.2067 0.6774 0.074 Uiso 1 1 calc R
H36 H 0.1392 0.2667 0.6139 0.074 Uiso 1 1 calc R
H37 H 0.1471 0.1123 0.6152 0.074 Uiso 1 1 calc R
C42 C 0.00242(18) 0.6751(5) 0.7770(3) 0.0432(13) Uani 0.50 1 d P
Cl1 Cl 0.03190(4) 0.75418(9) 0.72899(6) 0.0866(4) Uani 1 1 d .
Cl2 Cl 0.0000 0.50826(10) 0.7500 0.0607(3) Uani 1 2 d S

loop_
_atom_site_aniso_label
_atom_site_aniso_U_11
_atom_site_aniso_U_22
_atom_site_aniso_U_33
_atom_site_aniso_U_23
_atom_site_aniso_U_13
_atom_site_aniso_U_12
C1 0.0209(11) 0.0165(10) 0.0265(11) 0.0037(9) 0.0063(9) -0.0006(8)
C2 0.0182(10) 0.0189(11) 0.0211(10) 0.0038(9) 0.0025(9) 0.0001(8)
C3 0.0199(10) 0.0182(10) 0.0209(10) 0.0019(8) 0.0054(9) -0.0010(8)
C4 0.0216(11) 0.0170(11) 0.0269(11) 0.0029(9) 0.0008(10) -0.0032(9)
C5 0.0227(11) 0.0207(11) 0.0317(12) 0.0041(10) 0.0035(10) -0.0039(9)
C6 0.0183(10) 0.0211(11) 0.0286(12) 0.0071(9) 0.0009(9) -0.0011(9)
C7 0.0208(11) 0.0268(12) 0.0265(11) 0.0017(10) 0.0042(9) -0.0004(9)
C8 0.0240(11) 0.0224(11) 0.0290(12) 0.0048(10) 0.0069(10) 0.0049(9)
C9 0.0193(11) 0.0262(12) 0.0241(11) 0.0077(9) 0.0047(9) 0.0053(9)
C10 0.0278(12) 0.0270(12) 0.0247(12) 0.0000(10) 0.0002(10) 0.0049(10)
C11 0.0256(12) 0.0205(11) 0.0345(13) 0.0020(10) 0.0016(10) 0.0025(9)
N1 0.0267(10) 0.0387(12) 0.0207(9) 0.0075(9) 0.0059(8) 0.0165(9)
C12 0.0287(12) 0.0246(12) 0.0235(11) 0.0066(9) 0.0060(10) 0.0106(9)
C13 0.0273(12) 0.0348(13) 0.0291(12) 0.0040(11) 0.0078(10) 0.0103(10)
C14 0.0344(14) 0.0367(14) 0.0396(14) 0.0090(12) 0.0189(12) 0.0117(11)
C15 0.0458(15) 0.0357(14) 0.0268(12) 0.0040(11) 0.0159(12) 0.0119(11)
C16 0.0353(13) 0.0317(13) 0.0288(12) 0.0018(10) 0.0070(11) 0.0063(10)
C17 0.0284(12) 0.0294(12) 0.0271(12) 0.0047(10) 0.0089(10) 0.0055(10)
C18 0.0186(11) 0.0293(12) 0.0218(11) -0.0003(9) 0.0013(9) 0.0075(9)
C19 0.0301(13) 0.0350(14) 0.0267(12) 0.0018(10) 0.0075(10) 0.0029(10)
C20 0.0285(13) 0.0649(19) 0.0344(14) -0.0146(14) 0.0119(11) -0.0022(13)
C21 0.0307(14) 0.0541(18) 0.0415(15) -0.0169(14) 0.0036(12) 0.0169(13)
C22 0.0434(15) 0.0309(14) 0.0374(14) -0.0057(11) 0.0032(12) 0.0138(12)
C23 0.0289(12) 0.0277(12) 0.0300(12) 0.0015(10) 0.0048(10) 0.0053(10)
B1 0.0142(11) 0.0189(12) 0.0305(13) -0.0013(10) 0.0080(10) 0.0036(9)
C24 0.0129(10) 0.0193(11) 0.0363(13) 0.0006(10) -0.0009(9) -0.0033(8)
C25 0.0214(11) 0.0336(13) 0.0339(13) 0.0073(11) 0.0030(10) -0.0068(10)
C26 0.0332(14) 0.0545(19) 0.0429(16) 0.0199(14) -0.0009(12) -0.0175(13)
C27 0.0379(16) 0.0375(17) 0.064(2) 0.0235(15) -0.0152(15) -0.0189(13)
C28 0.0348(15) 0.0161(13) 0.078(2) 0.0099(14) -0.0134(15) -0.0057(11)
C29 0.0190(11) 0.0189(12) 0.0568(16) -0.0044(11) -0.0021(11) -0.0038(9)
C30 0.0470(16) 0.0459(16) 0.0415(15) 0.0042(13) 0.0241(13) 0.0032(13)
C31 0.075(3) 0.060(2) 0.098(3) 0.050(2) -0.026(2) -0.037(2)
C32 0.0379(15) 0.0272(14) 0.084(2) -0.0233(15) 0.0150(15) -0.0001(12)
C33 0.0186(10) 0.0170(10) 0.0268(11) -0.0021(9) 0.0039(9) -0.0007(8)
C34 0.0252(12) 0.0302(13) 0.0307(12) -0.0071(10) 0.0087(10) 0.0007(10)
C35 0.0405(14) 0.0339(14) 0.0273(12) -0.0048(10) 0.0120(11) 0.0067(11)
C36 0.0364(14) 0.0230(12) 0.0318(13) -0.0076(10) 0.0010(11) 0.0049(10)
C37 0.0217(11) 0.0236(12) 0.0379(14) 0.0009(10) -0.0021(10) -0.0010(9)
C38 0.0194(11) 0.0204(11) 0.0365(13) 0.0032(10) 0.0029(10) -0.0029(9)
C39 0.0276(13) 0.0680(19) 0.0355(14) -0.0047(13) 0.0152(12) 0.0007(12)
C40 0.0480(17) 0.0530(18) 0.0321(14) -0.0039(13) -0.0029(13) 0.0112(14)
C41 0.0179(12) 0.070(2) 0.0525(17) 0.0282(15) 0.0064(12) -0.0038(12)
C42 0.049(3) 0.040(3) 0.050(3) -0.001(2) 0.031(4) 0.002(3)
Cl1 0.1604(11) 0.0521(5) 0.0779(7) 0.0018(4) 0.0797(7) -0.0115(6)
Cl2 0.0903(9) 0.0390(6) 0.0437(6) 0.000 0.0167(6) 0.000

loop_
_atom_type_symbol
_atom_type_description
_atom_type_scat_dispersion_real
_atom_type_scat_dispersion_imag
_atom_type_scat_source
C C 0.0033 0.0016 'International Tables Vol C Tables 4.2.6.8 and 6.1.1.4'
H H 0.0000 0.0000 'International Tables Vol C Tables 4.2.6.8 and 6.1.1.4'
B B 0.0013 0.0007 'International Tables Vol C Tables 4.2.6.8 and 6.1.1.4'
N N 0.0061 0.0033 'International Tables Vol C Tables 4.2.6.8 and 6.1.1.4'
Cl Cl 0.1484 0.1585 'International Tables Vol C Tables 4.2.6.8 and 6.1.1.4'

loop_
_geom_angle_atom_site_label_1
_geom_angle_atom_site_label_2
_geom_angle_atom_site_label_3
_geom_angle
_geom_angle_site_symmetry_1
_geom_angle_site_symmetry_3
C2 C1 C3 123.1(2) . 5_556
C1 C2 C3 119.98(19) . .
C1 C2 C4 118.38(19) . .
C3 C2 C4 121.63(19) . .
C1 C3 C2 116.93(19) 5_556 .
C1 C3 B1 117.90(18) 5_556 .
C2 C3 B1 125.16(18) . .
C5 C4 C2 175.3(2) . .
C4 C5 C6 173.1(3) . .
C7 C6 C11 118.4(2) . .
C7 C6 C5 122.3(2) . .
C11 C6 C5 119.3(2) . .
C8 C7 C6 120.8(2) . .
C7 C8 C9 120.5(2) . .
C8 C9 C10 118.67(19) . .
C8 C9 N1 121.1(2) . .
C10 C9 N1 120.2(2) . .
C11 C10 C9 120.7(2) . .
C10 C11 C6 120.9(2) . .
C9 N1 C18 121.24(18) . .
C9 N1 C12 119.57(18) . .
C18 N1 C12 119.10(17) . .
C13 C12 C17 119.5(2) . .
C13 C12 N1 120.3(2) . .
C17 C12 N1 120.2(2) . .
C12 C13 C14 120.2(2) . .
C15 C14 C13 120.1(2) . .
C16 C15 C14 119.6(2) . .
C15 C16 C17 120.5(2) . .
C16 C17 C12 120.0(2) . .
C19 C18 C23 119.5(2) . .
C19 C18 N1 120.9(2) . .
C23 C18 N1 119.5(2) . .
C18 C19 C20 119.6(2) . .
C21 C20 C19 120.3(3) . .
C22 C21 C20 119.8(2) . .
C23 C22 C21 120.4(3) . .
C22 C23 C18 120.3(2) . .
C33 B1 C3 122.58(19) . .
C33 B1 C24 122.64(19) . .
C3 B1 C24 114.65(19) . .
C25 C24 C29 118.1(2) . .
C25 C24 B1 121.4(2) . .
C29 C24 B1 120.3(2) . .
C26 C25 C24 120.0(3) . .
C26 C25 C30 118.9(2) . .
C24 C25 C30 121.1(2) . .
C27 C26 C25 122.2(3) . .
C26 C27 C28 118.0(3) . .
C26 C27 C31 121.8(4) . .
C28 C27 C31 120.2(3) . .
C27 C28 C29 122.4(3) . .
C28 C29 C24 119.2(3) . .
C28 C29 C32 119.6(3) . .
C24 C29 C32 121.2(2) . .
C34 C33 C38 117.1(2) . .
C34 C33 B1 121.24(19) . .
C38 C33 B1 121.7(2) . .
C35 C34 C33 120.6(2) . .
C35 C34 C39 116.9(2) . .
C33 C34 C39 122.4(2) . .
C36 C35 C34 122.1(2) . .
C37 C36 C35 117.6(2) . .
C37 C36 C40 121.4(2) . .
C35 C36 C40 121.0(3) . .
C36 C37 C38 122.2(2) . .
C37 C38 C33 120.4(2) . .
C37 C38 C41 117.8(2) . .
C33 C38 C41 121.8(2) . .
C42 C42 Cl1 97.0(7) 2_556 2_556
C42 C42 Cl2 74.26(17) 2_556 .
Cl1 C42 Cl2 122.7(4) 2_556 .
C42 C42 Cl1 53.0(5) 2_556 .
Cl1 C42 Cl1 114.7(3) 2_556 .
Cl2 C42 Cl1 104.2(2) . .
C42 Cl1 C42 30.0(4) 2_556 .
C42 Cl2 C42 31.5(3) . 2_556

loop_
_geom_bond_atom_site_label_1
_geom_bond_atom_site_label_2
_geom_bond_distance
_geom_bond_site_symmetry_2
C1 C2 1.396(3) .
C1 C3 1.399(3) 5_556
C2 C3 1.412(3) .
C2 C4 1.438(3) .
C3 C1 1.399(3) 5_556
C3 B1 1.572(3) .
C4 C5 1.199(3) .
C5 C6 1.438(3) .
C6 C7 1.397(3) .
C6 C11 1.398(3) .
C7 C8 1.382(3) .
C8 C9 1.395(3) .
C9 C10 1.397(3) .
C9 N1 1.411(3) .
C10 C11 1.375(3) .
N1 C18 1.420(3) .
N1 C12 1.425(3) .
C12 C13 1.386(3) .
C12 C17 1.387(3) .
C13 C14 1.388(3) .
C14 C15 1.385(4) .
C15 C16 1.380(4) .
C16 C17 1.387(3) .
C18 C19 1.386(3) .
C18 C23 1.393(3) .
C19 C20 1.391(4) .
C20 C21 1.383(4) .
C21 C22 1.378(4) .
C22 C23 1.373(3) .
B1 C33 1.570(3) .
B1 C24 1.579(3) .
C24 C25 1.404(3) .
C24 C29 1.416(3) .
C25 C26 1.394(3) .
C25 C30 1.512(4) .
C26 C27 1.371(5) .
C27 C28 1.376(5) .
C27 C31 1.514(4) .
C28 C29 1.397(4) .
C29 C32 1.500(4) .
C33 C34 1.406(3) .
C33 C38 1.421(3) .
C34 C35 1.399(3) .
C34 C39 1.515(3) .
C35 C36 1.384(4) .
C36 C37 1.381(4) .
C36 C40 1.509(3) .
C37 C38 1.394(3) .
C38 C41 1.508(4) .
C42 C42 0.957(10) 2_556
C42 Cl1 1.526(6) 2_556
C42 Cl2 1.765(5) .
C42 Cl1 1.898(5) .
Cl1 C42 1.526(6) 2_556
Cl2 C42 1.765(5) 2_556

loop_
_geom_torsion_atom_site_label_1
_geom_torsion_atom_site_label_2
_geom_torsion_atom_site_label_3
_geom_torsion_atom_site_label_4
_geom_torsion
_geom_torsion_site_symmetry_1
_geom_torsion_site_symmetry_4
C3 C1 C2 C3 1.3(4) 5_556 .
C3 C1 C2 C4 -179.6(2) 5_556 .
C1 C2 C3 C1 -1.2(3) . 5_556
C4 C2 C3 C1 179.7(2) . 5_556
C1 C2 C3 B1 177.3(2) . .
C4 C2 C3 B1 -1.8(3) . .
C1 C2 C4 C5 -31(3) . .
C3 C2 C4 C5 148(3) . .
C2 C4 C5 C6 -76(4) . .
C4 C5 C6 C7 152.9(19) . .
C4 C5 C6 C11 -24(2) . .
C11 C6 C7 C8 -0.3(3) . .
C5 C6 C7 C8 -177.6(2) . .
C6 C7 C8 C9 -0.2(3) . .
C7 C8 C9 C10 0.5(3) . .
C7 C8 C9 N1 -179.5(2) . .
C8 C9 C10 C11 -0.2(3) . .
N1 C9 C10 C11 179.8(2) . .
C9 C10 C11 C6 -0.4(4) . .
C7 C6 C11 C10 0.6(3) . .
C5 C6 C11 C10 178.0(2) . .
C8 C9 N1 C18 31.2(3) . .
C10 C9 N1 C18 -148.8(2) . .
C8 C9 N1 C12 -145.4(2) . .
C10 C9 N1 C12 34.7(3) . .
C9 N1 C12 C13 46.3(3) . .
C18 N1 C12 C13 -130.4(2) . .
C9 N1 C12 C17 -133.4(2) . .
C18 N1 C12 C17 50.0(3) . .
C17 C12 C13 C14 1.1(3) . .
N1 C12 C13 C14 -178.5(2) . .
C12 C13 C14 C15 -0.8(4) . .
C13 C14 C15 C16 -0.2(4) . .
C14 C15 C16 C17 0.9(4) . .
C15 C16 C17 C12 -0.6(4) . .
C13 C12 C17 C16 -0.4(3) . .
N1 C12 C17 C16 179.2(2) . .
C9 N1 C18 C19 47.8(3) . .
C12 N1 C18 C19 -135.6(2) . .
C9 N1 C18 C23 -133.1(2) . .
C12 N1 C18 C23 43.4(3) . .
C23 C18 C19 C20 0.4(3) . .
N1 C18 C19 C20 179.5(2) . .
C18 C19 C20 C21 -0.2(4) . .
C19 C20 C21 C22 -0.4(4) . .
C20 C21 C22 C23 0.7(4) . .
C21 C22 C23 C18 -0.5(4) . .
C19 C18 C23 C22 -0.1(3) . .
N1 C18 C23 C22 -179.2(2) . .
C1 C3 B1 C33 138.0(2) 5_556 .
C2 C3 B1 C33 -40.5(3) . .
C1 C3 B1 C24 -38.1(3) 5_556 .
C2 C3 B1 C24 143.4(2) . .
C33 B1 C24 C25 118.1(2) . .
C3 B1 C24 C25 -65.8(3) . .
C33 B1 C24 C29 -65.5(3) . .
C3 B1 C24 C29 110.6(2) . .
C29 C24 C25 C26 3.2(3) . .
B1 C24 C25 C26 179.7(2) . .
C29 C24 C25 C30 -177.5(2) . .
B1 C24 C25 C30 -1.1(3) . .
C24 C25 C26 C27 -2.2(4) . .
C30 C25 C26 C27 178.6(2) . .
C25 C26 C27 C28 -0.6(4) . .
C25 C26 C27 C31 178.7(3) . .
C26 C27 C28 C29 2.3(4) . .
C31 C27 C28 C29 -177.0(3) . .
C27 C28 C29 C24 -1.2(4) . .
C27 C28 C29 C32 -179.2(3) . .
C25 C24 C29 C28 -1.6(3) . .
B1 C24 C29 C28 -178.1(2) . .
C25 C24 C29 C32 176.4(2) . .
B1 C24 C29 C32 -0.2(3) . .
C3 B1 C33 C34 -47.0(3) . .
C24 B1 C33 C34 128.8(2) . .
C3 B1 C33 C38 135.4(2) . .
C24 B1 C33 C38 -48.8(3) . .
C38 C33 C34 C35 -0.1(3) . .
B1 C33 C34 C35 -177.8(2) . .
C38 C33 C34 C39 177.2(2) . .
B1 C33 C34 C39 -0.5(3) . .
C33 C34 C35 C36 0.1(4) . .
C39 C34 C35 C36 -177.4(2) . .
C34 C35 C36 C37 -0.1(4) . .
C34 C35 C36 C40 179.4(2) . .
C35 C36 C37 C38 0.2(4) . .
C40 C36 C37 C38 -179.3(2) . .
C36 C37 C38 C33 -0.2(3) . .
C36 C37 C38 C41 -178.0(2) . .
C34 C33 C38 C37 0.2(3) . .
B1 C33 C38 C37 177.9(2) . .
C34 C33 C38 C41 177.9(2) . .
B1 C33 C38 C41 -4.4(3) . .
Cl1 C42 Cl1 C42 -79.6(7) 2_556 2_556
Cl2 C42 Cl1 C42 57.3(3) . 2_556
Cl1 C42 Cl2 C42 88.3(8) 2_556 2_556
Cl1 C42 Cl2 C42 -44.2(5) . 2_556
